data_4033342
loop_
_publ_author_name
'Aimaiti, Simayijiang'
'Suzuki, Airi'
'Saito, Yohei'
'Fukuyoshi, Shuichi'
'Goto, Masuo'
'Miyake, Katsunori'
'Newman, David J.'
'O'Keefe, Barry R'
'Lee, Kuo-Hsiung'
'Nakagawa-Goto, Kyoko'

_publ_section_title
;
 Corymbulosins I-W, Cytotoxic Clerodane Diterpenes from the Bark of Laetia
 corymbulosa.
;
_journal_issue 2
_journal_name_full 'The Journal of organic chemistry'
_journal_page_first 951
_journal_page_last 963
_journal_paper_doi 10.1021/acs.joc.7b02951
_journal_volume 83
_journal_year 2018
_chemical_compound_source 'Extracted from the bark of Laetia corymbulosa'
_chemical_formula_moiety 'C29 H42 O8'
_chemical_formula_sum 'C29 H42 O8'
_chemical_formula_weight 518.65
_chemical_name_systematic 18,19-di-O-acetyl-18,19-epoxy-6-hydroxy-2-(2?-methylbutanoyloxy)cleroda-3,13(16),14-triene
_space_group_crystal_system tetragonal
_space_group_IT_number 96
_space_group_name_Hall 'P 4nw 2abw'
_space_group_name_H-M_alt 'P 43 21 2'
_symmetry_space_group_name_Hall 'P 4nw 2abw'
_symmetry_space_group_name_H-M 'P 43 21 2'
_atom_sites_solution_hydrogens geom
_atom_sites_solution_primary direct
_atom_sites_solution_secondary difmap
_cell_angle_alpha 90.0000
_cell_angle_beta 90.0000
_cell_angle_gamma 90.0000
_cell_formula_units_Z 8
_cell_length_a 10.5837(13)
_cell_length_b 10.5837(13)
_cell_length_c 52.904(3)
_cell_measurement_reflns_used 54742
_cell_measurement_temperature 103
_cell_measurement_theta_max 27.43
_cell_measurement_theta_min 3.00
_cell_volume 5926.0(11)
_computing_cell_refinement 'RAPID AUTO'
_computing_data_collection 'RAPID AUTO (Rigaku, ????)'
_computing_data_reduction 'RAPID AUTO'
_computing_molecular_graphics 'CrystalStructure 4.2.2'
_computing_publication_material 'CrystalStructure 4.2.2 (Rigaku, 2016)'
_computing_structure_refinement 'SHELXL97 (Sheldrick, 2008)'
_computing_structure_solution 'SIR2011 (Burla, et al., 2012)'
_diffrn_ambient_temperature 103
_diffrn_detector_area_resol_mean 10.000
_diffrn_measured_fraction_theta_full 0.997
_diffrn_measured_fraction_theta_max 0.997
_diffrn_measurement_device_type 'Rigaku R-AXIS RAPID'
_diffrn_measurement_method \w
_diffrn_radiation_probe x-ray
_diffrn_radiation_type 'Mo K\a'
_diffrn_radiation_wavelength 0.71075
_diffrn_reflns_av_R_equivalents 0.0745
_diffrn_reflns_Laue_measured_fraction_full 0.000
_diffrn_reflns_Laue_measured_fraction_max 0.000
_diffrn_reflns_limit_h_max 13
_diffrn_reflns_limit_h_min -13
_diffrn_reflns_limit_k_max 13
_diffrn_reflns_limit_k_min -13
_diffrn_reflns_limit_l_max 68
_diffrn_reflns_limit_l_min -68
_diffrn_reflns_number 88491
_diffrn_reflns_point_group_measured_fraction_full 0.000
_diffrn_reflns_point_group_measured_fraction_max 0.000
_diffrn_reflns_theta_full 27.440
_diffrn_reflns_theta_max 27.440
_diffrn_reflns_theta_min 3.007
_diffrn_source 'sealed X-ray tube'
_diffrn_source_type 'R-AXIS RAPID'
_diffrn_standards_number 0
_exptl_absorpt_coefficient_mu 0.084
_exptl_absorpt_correction_T_max 0.992
_exptl_absorpt_correction_T_min 0.535
_exptl_absorpt_correction_type multi-scan
_exptl_absorpt_process_details 'ABSCOR (Rigaku, 1995)'
_exptl_crystal_colour colorless
_exptl_crystal_density_diffrn 1.163
_exptl_crystal_density_method 'not measured'
_exptl_crystal_description block
_exptl_crystal_F_000 2240.00
_exptl_crystal_size_max 0.300
_exptl_crystal_size_mid 0.200
_exptl_crystal_size_min 0.100
_refine_diff_density_max 0.52
_refine_diff_density_min -0.32
_refine_ls_abs_structure_details 'Flack, H. D. (1983), Acta Cryst. A39, 876-881.  2747 Friedel Pairs'
_refine_ls_abs_structure_Flack -0.1(13)
_refine_ls_extinction_method none
_refine_ls_goodness_of_fit_ref 1.044
_refine_ls_hydrogen_treatment mixed
_refine_ls_number_parameters 337
_refine_ls_number_reflns 6763
_refine_ls_number_restraints 0
_refine_ls_R_factor_all 0.0771
_refine_ls_R_factor_gt 0.0617
_refine_ls_shift/su_max 0.050
_refine_ls_structure_factor_coef Fsqd
_refine_ls_weighting_details 'w = 1/[\s^2^(Fo^2^)+(0.0999P)^2^+1.8516P] where P=(Fo^2^+2Fc^2^)/3'
_refine_ls_weighting_scheme calc
_refine_ls_wR_factor_gt 0.1689
_refine_ls_wR_factor_ref 0.1827
_reflns_number_gt 5407
_reflns_number_total 6763
_reflns_threshold_expression F^2^>2.0\s(F^2^)
_cod_data_source_file jo7b02951_si_002.cif
_cod_data_source_block bunshishouyaku1-2
_cod_depositor_comments 'Adding full bibliography for 4033342.cif.'
_cod_database_code 4033342

loop_
_space_group_symop_id
_space_group_symop_operation_xyz
1 +X,+Y,+Z
2 -X,-Y,1/2+Z
3 1/2-Y,1/2+X,3/4+Z
4 1/2+Y,1/2-X,1/4+Z
5 +Y,+X,-Z
6 -Y,-X,1/2-Z
7 1/2-X,1/2+Y,3/4-Z
8 1/2+X,1/2-Y,1/4-Z

loop_
_atom_site_label
_atom_site_type_symbol
_atom_site_fract_x
_atom_site_fract_y
_atom_site_fract_z
_atom_site_U_iso_or_equiv
_atom_site_adp_type
_atom_site_occupancy
_atom_site_symmetry_multiplicity
_atom_site_calc_flag
_atom_site_refinement_flags
O1 O 0.61752(15) 0.81255(15) 0.55080(3) 0.0398(4) Uani 1 1 d .
O2 O 0.81078(15) 0.87880(16) 0.53559(3) 0.0442(4) Uani 1 1 d .
O3 O 0.68224(19) 0.61773(18) 0.53866(4) 0.0593(5) Uani 1 1 d .
O4 O 0.80160(18) 1.03030(19) 0.49305(4) 0.0487(4) Uani 1 1 d .
O5 O 0.85264(19) 0.9759(2) 0.57422(4) 0.0571(5) Uani 1 1 d .
O6 O 0.4609(2) 1.1826(2) 0.57640(4) 0.0681(6) Uani 1 1 d .
O7 O 0.5275(4) 1.3427(3) 0.59968(5) 0.0935(9) Uani 1 1 d .
O31 O 1.0580(3) 0.9514(4) 0.56713(5) 0.1177(13) Uani 1 1 d .
C1 C 0.6806(2) 0.8659(2) 0.52939(5) 0.0373(5) Uani 1 1 d .
H1 H 0.6690 0.8121 0.5140 0.045 Uiso 1 1 calc R
C2 C 0.4895(2) 1.0282(2) 0.52922(5) 0.0414(5) Uani 1 1 d .
H2 H 0.4656 0.9885 0.5457 0.050 Uiso 1 1 calc R
C3 C 0.6315(2) 1.0016(2) 0.52481(4) 0.0359(5) Uani 1 1 d .
C4 C 0.3889(3) 0.8270(2) 0.51084(5) 0.0478(6) Uani 1 1 d .
H4A H 0.3405 0.7943 0.4962 0.057 Uiso 1 1 calc R
H4B H 0.4752 0.7912 0.5098 0.057 Uiso 1 1 calc R
C5 C 0.6373(2) 0.6863(2) 0.55451(5) 0.0462(6) Uani 1 1 d .
C6 C 0.3983(3) 0.9735(2) 0.50844(6) 0.0502(6) Uani 1 1 d .
C7 C 0.6698(2) 1.0452(2) 0.49769(5) 0.0428(5) Uani 1 1 d .
H7 H 0.6521 1.1379 0.4968 0.051 Uiso 1 1 calc R
C8 C 0.8319(2) 0.9963(2) 0.54773(5) 0.0430(5) Uani 1 1 d .
H8 H 0.9044 1.0424 0.5399 0.052 Uiso 1 1 calc R
C9 C 0.9720(3) 0.9520(4) 0.58139(6) 0.0625(8) Uani 1 1 d .
C10 C 0.7104(2) 1.0690(2) 0.54467(5) 0.0390(5) Uani 1 1 d .
C11 C 0.6715(3) 1.1654(2) 0.55885(5) 0.0478(6) Uani 1 1 d .
H11 H 0.7261 1.1993 0.5714 0.057 Uiso 1 1 calc R
C12 C 0.3310(2) 0.6385(2) 0.53931(5) 0.0492(6) Uani 1 1 d .
C13 C 0.4748(3) 1.1736(2) 0.53231(6) 0.0530(7) Uani 1 1 d .
H13A H 0.5090 1.2164 0.5171 0.064 Uiso 1 1 calc R
H13B H 0.3840 1.1950 0.5336 0.064 Uiso 1 1 calc R
C14 C 0.4484(3) 1.0129(3) 0.48163(6) 0.0596(8) Uani 1 1 d .
H14 H 0.4404 1.1070 0.4807 0.071 Uiso 1 1 calc R
C15 C 0.3266(2) 0.7796(2) 0.53511(5) 0.0472(6) Uani 1 1 d .
H15A H 0.3680 0.8214 0.5497 0.057 Uiso 1 1 calc R
H15B H 0.2370 0.8064 0.5350 0.057 Uiso 1 1 calc R
C16 C 0.5866(3) 0.9830(3) 0.47784(5) 0.0521(7) Uani 1 1 d .
H16A H 0.6130 1.0123 0.4609 0.062 Uiso 1 1 calc R
H16B H 0.5988 0.8904 0.4785 0.062 Uiso 1 1 calc R
C17 C 0.3842(3) 0.5580(3) 0.52315(7) 0.0589(7) Uani 1 1 d .
H17A H 0.3846 0.4701 0.5267 0.071 Uiso 1 1 calc R
H17B H 0.4218 0.5886 0.5080 0.071 Uiso 1 1 calc R
C18 C 0.5423(3) 1.2211(2) 0.55524(6) 0.0535(7) Uani 1 1 d .
H18 H 0.5482 1.3153 0.5546 0.064 Uiso 1 1 calc R
C19 C 0.2640(3) 1.0262(3) 0.51217(8) 0.0707(10) Uani 1 1 d .
H19A H 0.2032 0.9722 0.5033 0.085 Uiso 1 1 calc R
H19B H 0.2596 1.1121 0.5053 0.085 Uiso 1 1 calc R
H19C H 0.2437 1.0277 0.5302 0.085 Uiso 1 1 calc R
C20 C 0.4559(3) 1.2524(3) 0.59667(6) 0.0562(7) Uani 1 1 d .
C22 C 0.5951(3) 0.6481(3) 0.58024(6) 0.0641(8) Uani 1 1 d .
H22A H 0.6644 0.6605 0.5923 0.077 Uiso 1 1 calc R
H22B H 0.5706 0.5588 0.5801 0.077 Uiso 1 1 calc R
H22C H 0.5226 0.6998 0.5853 0.077 Uiso 1 1 calc R
C23 C 0.2729(3) 0.5902(3) 0.56272(7) 0.0658(9) Uani 1 1 d .
H23 H 0.2774 0.5016 0.5654 0.079 Uiso 1 1 calc R
C24 C 0.9798(4) 0.9162(4) 0.60850(6) 0.0803(11) Uani 1 1 d .
H24A H 0.9922 0.9923 0.6188 0.096 Uiso 1 1 calc R
H24B H 1.0512 0.8586 0.6110 0.096 Uiso 1 1 calc R
H24C H 0.9013 0.8742 0.6136 0.096 Uiso 1 1 calc R
C25 C 0.2167(3) 0.6554(4) 0.57991(8) 0.0814(11) Uani 1 1 d .
H25A H 0.2096 0.7444 0.5782 0.098 Uiso 1 1 calc R
H25B H 0.1824 0.6144 0.5943 0.098 Uiso 1 1 calc R
C26 C 0.3717(4) 0.9594(4) 0.45934(7) 0.0889(13) Uani 1 1 d .
H26A H 0.3798 0.8672 0.4590 0.107 Uiso 1 1 calc R
H26B H 0.4040 0.9945 0.4435 0.107 Uiso 1 1 calc R
H26C H 0.2826 0.9824 0.4613 0.107 Uiso 1 1 calc R
C27 C 0.3355(5) 1.0697(5) 0.61621(9) 0.0950(13) Uani 1 1 d .
H27A H 0.2656 1.0523 0.6282 0.114 Uiso 1 1 calc R
H27B H 0.3097 1.0383 0.5993 0.114 Uiso 1 1 calc R
C28 C 0.3575(4) 1.2111(4) 0.61481(8) 0.0827(11) Uani 1 1 d .
H28 H 0.3812 1.2420 0.6320 0.099 Uiso 1 1 calc R
C29 C 0.4503(6) 1.0006(7) 0.62460(16) 0.150(3) Uani 1 1 d .
H29A H 0.4331 0.9096 0.6247 0.180 Uiso 1 1 calc R
H29B H 0.4734 1.0281 0.6417 0.180 Uiso 1 1 calc R
H29C H 0.5201 1.0186 0.6130 0.180 Uiso 1 1 calc R
C30 C 0.2344(6) 1.2760(8) 0.60687(16) 0.207(5) Uani 1 1 d .
H30A H 0.2451 1.3679 0.6078 0.248 Uiso 1 1 calc R
H30B H 0.1661 1.2501 0.6183 0.248 Uiso 1 1 calc R
H30C H 0.2132 1.2516 0.5895 0.248 Uiso 1 1 calc R
H21 H 0.809(3) 0.963(3) 0.4867(5) 0.048 Uiso 1 1 d .

loop_
_atom_site_aniso_label
_atom_site_aniso_U_11
_atom_site_aniso_U_22
_atom_site_aniso_U_33
_atom_site_aniso_U_23
_atom_site_aniso_U_13
_atom_site_aniso_U_12
O1 0.0334(8) 0.0346(8) 0.0515(9) 0.0072(7) 0.0022(7) -0.0012(7)
O2 0.0305(8) 0.0386(9) 0.0636(10) 0.0016(8) 0.0030(7) -0.0003(7)
O3 0.0486(11) 0.0363(9) 0.0931(15) 0.0060(10) 0.0073(10) 0.0040(8)
O4 0.0494(10) 0.0404(10) 0.0563(10) -0.0052(8) 0.0147(8) -0.0075(8)
O5 0.0448(10) 0.0736(14) 0.0528(10) 0.0097(10) -0.0054(8) -0.0034(10)
O6 0.0671(14) 0.0514(12) 0.0858(15) -0.0143(11) 0.0309(12) -0.0140(10)
O7 0.147(3) 0.0598(15) 0.0742(15) -0.0118(12) 0.0148(16) -0.0204(16)
O31 0.0558(15) 0.221(4) 0.0762(16) 0.001(2) -0.0112(14) 0.034(2)
C1 0.0306(11) 0.0338(11) 0.0476(12) 0.0026(9) 0.0044(9) -0.0002(9)
C2 0.0328(11) 0.0297(11) 0.0617(15) 0.0010(10) 0.0009(11) -0.0005(9)
C3 0.0326(11) 0.0290(10) 0.0460(12) 0.0008(9) 0.0007(9) -0.0032(8)
C4 0.0401(13) 0.0355(12) 0.0678(16) 0.0084(11) -0.0124(12) -0.0076(10)
C5 0.0316(11) 0.0398(13) 0.0671(16) 0.0126(12) -0.0051(11) -0.0007(10)
C6 0.0396(13) 0.0370(13) 0.0739(18) 0.0144(12) -0.0128(12) -0.0051(10)
C7 0.0484(14) 0.0306(12) 0.0496(13) 0.0015(10) -0.0004(11) -0.0055(10)
C8 0.0360(12) 0.0431(13) 0.0498(13) 0.0043(10) 0.0000(10) -0.0055(10)
C9 0.0531(17) 0.076(2) 0.0587(16) -0.0103(15) -0.0120(14) 0.0102(15)
C10 0.0334(11) 0.0376(12) 0.0459(12) 0.0033(10) 0.0018(10) -0.0071(9)
C11 0.0493(14) 0.0416(13) 0.0526(13) -0.0093(11) 0.0053(12) -0.0143(11)
C12 0.0332(12) 0.0404(13) 0.0740(17) 0.0127(13) -0.0117(12) -0.0063(10)
C13 0.0417(13) 0.0329(12) 0.0846(19) 0.0013(12) 0.0095(13) 0.0021(10)
C14 0.0654(18) 0.0481(15) 0.0651(17) 0.0159(13) -0.0229(15) -0.0175(14)
C15 0.0365(12) 0.0365(12) 0.0687(16) 0.0065(11) -0.0061(12) -0.0051(10)
C16 0.0673(18) 0.0412(14) 0.0477(14) 0.0056(11) -0.0079(13) -0.0145(12)
C17 0.0517(16) 0.0361(13) 0.089(2) 0.0089(14) -0.0168(15) -0.0024(12)
C18 0.0505(15) 0.0355(13) 0.0744(18) -0.0055(12) 0.0197(14) -0.0065(11)
C19 0.0394(15) 0.0451(15) 0.128(3) 0.0222(18) -0.0221(17) 0.0020(12)
C20 0.0654(18) 0.0453(15) 0.0579(16) -0.0041(12) 0.0037(14) 0.0082(14)
C22 0.0617(19) 0.0605(18) 0.0701(18) 0.0275(15) -0.0084(15) -0.0089(14)
C23 0.0437(16) 0.0604(18) 0.093(2) 0.0271(18) -0.0045(16) -0.0071(14)
C24 0.093(3) 0.083(3) 0.0641(19) -0.0057(18) -0.0271(19) 0.019(2)
C25 0.057(2) 0.090(3) 0.097(3) 0.033(2) 0.0110(19) -0.0063(19)
C26 0.095(3) 0.091(3) 0.080(2) 0.031(2) -0.040(2) -0.041(2)
C27 0.093(3) 0.096(3) 0.095(3) 0.027(2) 0.029(2) 0.004(2)
C28 0.101(3) 0.074(2) 0.074(2) 0.0003(18) 0.029(2) 0.008(2)
C29 0.137(5) 0.117(4) 0.197(6) 0.085(4) -0.004(5) 0.010(4)
C30 0.123(5) 0.235(9) 0.262(9) 0.141(8) 0.119(6) 0.112(6)

loop_
_atom_type_symbol
_atom_type_description
_atom_type_scat_dispersion_real
_atom_type_scat_dispersion_imag
_atom_type_scat_source
C C 0.0033 0.0016
;
International Tables for Crystallography
(Vol. C, Tables 4.2.6.8 and 6.1.1.4)
;
H H 0.0000 0.0000
;
International Tables for Crystallography
(Vol. C, Table 6.1.1.4)
;
O O 0.0106 0.0060
;
International Tables for Crystallography
(Vol. C, Tables 4.2.6.8 and 6.1.1.4)
;

loop_
_geom_angle_atom_site_label_1
_geom_angle_atom_site_label_2
_geom_angle_atom_site_label_3
_geom_angle
C5 O1 C1 115.35(19)
C8 O2 C1 109.93(17)
C7 O4 H21 106(2)
C9 O5 C8 116.6(2)
C20 O6 C18 119.6(2)
O2 C1 O1 107.89(19)
O2 C1 C3 105.82(18)
O1 C1 C3 109.50(18)
O2 C1 H1 111.1
O1 C1 H1 111.1
C3 C1 H1 111.1
C3 C2 C13 107.04(19)
C3 C2 C6 115.0(2)
C13 C2 C6 112.1(2)
C3 C2 H2 107.4
C13 C2 H2 107.4
C6 C2 H2 107.4
C10 C3 C1 98.21(18)
C10 C3 C2 110.1(2)
C1 C3 C2 118.18(19)
C10 C3 C7 110.75(18)
C1 C3 C7 109.35(19)
C2 C3 C7 109.7(2)
C15 C4 C6 115.0(2)
C15 C4 H4A 108.5
C6 C4 H4A 108.5
C15 C4 H4B 108.5
C6 C4 H4B 108.5
H4A C4 H4B 107.5
O3 C5 O1 123.3(2)
O3 C5 C22 126.2(3)
O1 C5 C22 110.5(3)
C19 C6 C4 106.9(2)
C19 C6 C14 109.3(2)
C4 C6 C14 111.1(3)
C19 C6 C2 110.1(3)
C4 C6 C2 110.4(2)
C14 C6 C2 109.0(2)
O4 C7 C16 113.6(2)
O4 C7 C3 112.3(2)
C16 C7 C3 110.9(2)
O4 C7 H7 106.5
C16 C7 H7 106.5
C3 C7 H7 106.5
O2 C8 O5 109.6(2)
O2 C8 C10 105.35(19)
O5 C8 C10 108.2(2)
O2 C8 H8 111.2
O5 C8 H8 111.2
C10 C8 H8 111.2
O31 C9 O5 123.0(3)
O31 C9 C24 124.8(3)
O5 C9 C24 111.9(3)
C11 C10 C8 126.5(2)
C11 C10 C3 125.4(2)
C8 C10 C3 107.7(2)
C10 C11 C18 120.7(2)
C10 C11 H11 119.6
C18 C11 H11 119.6
C17 C12 C23 119.6(3)
C17 C12 C15 123.4(3)
C23 C12 C15 117.0(3)
C18 C13 C2 111.7(2)
C18 C13 H13A 109.3
C2 C13 H13A 109.3
C18 C13 H13B 109.3
C2 C13 H13B 109.3
H13A C13 H13B 107.9
C16 C14 C26 109.4(3)
C16 C14 C6 113.0(2)
C26 C14 C6 114.6(3)
C16 C14 H14 106.4
C26 C14 H14 106.4
C6 C14 H14 106.4
C12 C15 C4 115.8(2)
C12 C15 H15A 108.3
C4 C15 H15A 108.3
C12 C15 H15B 108.3
C4 C15 H15B 108.3
H15A C15 H15B 107.4
C14 C16 C7 112.3(2)
C14 C16 H16A 109.2
C7 C16 H16A 109.2
C14 C16 H16B 109.2
C7 C16 H16B 109.2
H16A C16 H16B 107.9
C12 C17 H17A 120.0
C12 C17 H17B 120.0
H17A C17 H17B 120.0
O6 C18 C13 104.2(2)
O6 C18 C11 109.2(2)
C13 C18 C11 114.0(2)
O6 C18 H18 109.8
C13 C18 H18 109.8
C11 C18 H18 109.8
C6 C19 H19A 109.5
C6 C19 H19B 109.5
H19A C19 H19B 109.5
C6 C19 H19C 109.5
H19A C19 H19C 109.5
H19B C19 H19C 109.5
O7 C20 O6 121.5(3)
O7 C20 C28 125.3(3)
O6 C20 C28 113.2(3)
C5 C22 H22A 109.5
C5 C22 H22B 109.5
H22A C22 H22B 109.5
C5 C22 H22C 109.5
H22A C22 H22C 109.5
H22B C22 H22C 109.5
C25 C23 C12 126.9(3)
C25 C23 H23 116.5
C12 C23 H23 116.5
C9 C24 H24A 109.5
C9 C24 H24B 109.5
H24A C24 H24B 109.5
C9 C24 H24C 109.5
H24A C24 H24C 109.5
H24B C24 H24C 109.5
C23 C25 H25A 120.0
C23 C25 H25B 120.0
H25A C25 H25B 120.0
C14 C26 H26A 109.5
C14 C26 H26B 109.5
H26A C26 H26B 109.5
C14 C26 H26C 109.5
H26A C26 H26C 109.5
H26B C26 H26C 109.5
C29 C27 C28 112.0(5)
C29 C27 H27A 109.2
C28 C27 H27A 109.2
C29 C27 H27B 109.2
C28 C27 H27B 109.2
H27A C27 H27B 107.9
C20 C28 C27 115.5(3)
C20 C28 C30 106.7(4)
C27 C28 C30 109.0(5)
C20 C28 H28 108.5
C27 C28 H28 108.5
C30 C28 H28 108.5
C27 C29 H29A 109.5
C27 C29 H29B 109.5
H29A C29 H29B 109.5
C27 C29 H29C 109.5
H29A C29 H29C 109.5
H29B C29 H29C 109.5
C28 C30 H30A 109.5
C28 C30 H30B 109.5
H30A C30 H30B 109.5
C28 C30 H30C 109.5
H30A C30 H30C 109.5
H30B C30 H30C 109.5

loop_
_geom_bond_atom_site_label_1
_geom_bond_atom_site_label_2
_geom_bond_distance
O1 C5 1.366(3)
O1 C1 1.431(3)
O2 C8 1.417(3)
O2 C1 1.423(3)
O3 C5 1.207(3)
O4 C7 1.425(3)
O4 H21 0.80(3)
O5 C9 1.343(4)
O5 C8 1.435(3)
O6 C20 1.304(4)
O6 C18 1.470(3)
O7 C20 1.230(4)
O31 C9 1.183(4)
C1 C3 1.546(3)
C1 H1 1.0000
C2 C3 1.548(3)
C2 C13 1.555(3)
C2 C6 1.573(4)
C2 H2 1.0000
C3 C10 1.519(3)
C3 C7 1.561(3)
C4 C15 1.529(4)
C4 C6 1.558(3)
C4 H4A 0.9900
C4 H4B 0.9900
C5 C22 1.489(4)
C6 C19 1.540(4)
C6 C14 1.571(4)
C7 C16 1.520(4)
C7 H7 1.0000
C8 C10 1.507(3)
C8 H8 1.0000
C9 C24 1.486(5)
C10 C11 1.332(4)
C11 C18 1.501(4)
C11 H11 0.9500
C12 C17 1.332(4)
C12 C23 1.474(4)
C12 C15 1.510(4)
C13 C18 1.494(4)
C13 H13A 0.9900
C13 H13B 0.9900
C14 C16 1.511(5)
C14 C26 1.539(4)
C14 H14 1.0000
C15 H15A 0.9900
C15 H15B 0.9900
C16 H16A 0.9900
C16 H16B 0.9900
C17 H17A 0.9500
C17 H17B 0.9500
C18 H18 1.0000
C19 H19A 0.9800
C19 H19B 0.9800
C19 H19C 0.9800
C20 C28 1.482(5)
C22 H22A 0.9800
C22 H22B 0.9800
C22 H22C 0.9800
C23 C25 1.287(6)
C23 H23 0.9500
C24 H24A 0.9800
C24 H24B 0.9800
C24 H24C 0.9800
C25 H25A 0.9500
C25 H25B 0.9500
C26 H26A 0.9800
C26 H26B 0.9800
C26 H26C 0.9800
C27 C29 1.486(7)
C27 C28 1.516(6)
C27 H27A 0.9900
C27 H27B 0.9900
C28 C30 1.532(7)
C28 H28 1.0000
C29 H29A 0.9800
C29 H29B 0.9800
C29 H29C 0.9800
C30 H30A 0.9800
C30 H30B 0.9800
C30 H30C 0.9800

loop_
_geom_hbond_atom_site_label_D
_geom_hbond_atom_site_label_H
_geom_hbond_atom_site_label_A
_geom_hbond_site_symmetry_A
_geom_hbond_distance_DA
_geom_hbond_distance_DH
_geom_hbond_distance_HA
_geom_hbond_angle_DHA
_geom_hbond_publ_flag
O4 H21 O2 5_556 2.892(3) 0.80(3) 2.12(3) 162(3) no

loop_
_geom_torsion_atom_site_label_1
_geom_torsion_atom_site_label_2
_geom_torsion_atom_site_label_3
_geom_torsion_atom_site_label_4
_geom_torsion
C8 O2 C1 O1 -87.2(2)
C8 O2 C1 C3 29.9(2)
C5 O1 C1 O2 -75.2(2)
C5 O1 C1 C3 170.04(19)
O2 C1 C3 C10 -35.5(2)
O1 C1 C3 C10 80.5(2)
O2 C1 C3 C2 -153.6(2)
O1 C1 C3 C2 -37.6(3)
O2 C1 C3 C7 80.0(2)
O1 C1 C3 C7 -163.99(18)
C13 C2 C3 C10 49.5(3)
C6 C2 C3 C10 174.84(19)
C13 C2 C3 C1 161.1(2)
C6 C2 C3 C1 -73.5(3)
C13 C2 C3 C7 -72.6(3)
C6 C2 C3 C7 52.7(3)
C1 O1 C5 O3 -14.5(3)
C1 O1 C5 C22 165.9(2)
C15 C4 C6 C19 -53.9(3)
C15 C4 C6 C14 -173.1(2)
C15 C4 C6 C2 65.8(3)
C3 C2 C6 C19 -169.7(2)
C13 C2 C6 C19 -47.0(3)
C3 C2 C6 C4 72.6(3)
C13 C2 C6 C4 -164.8(2)
C3 C2 C6 C14 -49.7(3)
C13 C2 C6 C14 72.9(3)
C10 C3 C7 O4 54.6(3)
C1 C3 C7 O4 -52.6(2)
C2 C3 C7 O4 176.36(19)
C10 C3 C7 C16 -177.1(2)
C1 C3 C7 C16 75.7(3)
C2 C3 C7 C16 -55.4(3)
C1 O2 C8 O5 106.1(2)
C1 O2 C8 C10 -10.1(3)
C9 O5 C8 O2 87.3(3)
C9 O5 C8 C10 -158.3(3)
C8 O5 C9 O31 2.5(5)
C8 O5 C9 C24 -172.6(3)
O2 C8 C10 C11 158.5(2)
O5 C8 C10 C11 41.4(3)
O2 C8 C10 C3 -13.9(2)
O5 C8 C10 C3 -131.0(2)
C1 C3 C10 C11 -143.0(3)
C2 C3 C10 C11 -18.9(3)
C7 C3 C10 C11 102.6(3)
C1 C3 C10 C8 29.5(2)
C2 C3 C10 C8 153.6(2)
C7 C3 C10 C8 -84.9(2)
C8 C10 C11 C18 -174.0(2)
C3 C10 C11 C18 -2.9(4)
C3 C2 C13 C18 -64.0(3)
C6 C2 C13 C18 168.9(2)
C19 C6 C14 C16 171.0(2)
C4 C6 C14 C16 -71.2(3)
C2 C6 C14 C16 50.6(3)
C19 C6 C14 C26 -62.8(4)
C4 C6 C14 C26 55.0(4)
C2 C6 C14 C26 176.9(3)
C17 C12 C15 C4 -0.5(4)
C23 C12 C15 C4 179.3(2)
C6 C4 C15 C12 -172.7(2)
C26 C14 C16 C7 173.9(2)
C6 C14 C16 C7 -57.2(3)
O4 C7 C16 C14 -173.5(2)
C3 C7 C16 C14 58.9(3)
C20 O6 C18 C13 -148.4(3)
C20 O6 C18 C11 89.5(3)
C2 C13 C18 O6 -75.4(3)
C2 C13 C18 C11 43.4(3)
C10 C11 C18 O6 106.5(3)
C10 C11 C18 C13 -9.6(4)
C18 O6 C20 O7 -7.8(5)
C18 O6 C20 C28 172.2(3)
C17 C12 C23 C25 -179.0(3)
C15 C12 C23 C25 1.2(5)
O7 C20 C28 C27 -145.4(4)
O6 C20 C28 C27 34.6(5)
O7 C20 C28 C30 93.3(6)
O6 C20 C28 C30 -86.7(5)
C29 C27 C28 C20 61.6(6)
C29 C27 C28 C30 -178.3(5)
